data_7155298
loop_
_publ_author_name
'Lin, Shaoquan'
'Kumagai, Naoya'
'Shibasaki, Masakatsu'

_publ_section_title
;
 Enantioselective synthesis of \a,\a-disubstituted \a-amino acids via
 direct catalytic asymmetric addition of acetonitrile to \a-iminoesters.
;
_journal_issue 41
_journal_name_full 'Organic &amp; biomolecular chemistry'
_journal_page_first 9725
_journal_page_last 9730
_journal_paper_doi 10.1039/c6ob01874b
_journal_volume 14
_journal_year 2016
_chemical_absolute_configuration 'CHOOSE rm ad rmad syn or unk'
_chemical_formula_moiety 'C24 H23 N2 O3 P'
_chemical_formula_sum 'C24 H23 N2 O3 P'
_chemical_formula_weight 418.43
_space_group_crystal_system orthorhombic
_space_group_IT_number 19
_space_group_name_Hall 'P 2ac 2ab'
_space_group_name_H-M_alt 'P 21 21 21'
_symmetry_space_group_name_Hall 'P 2ac 2ab'
_symmetry_space_group_name_H-M 'P 21 21 21'
_atom_sites_solution_hydrogens geom
_atom_sites_solution_primary direct
_atom_sites_solution_secondary difmap
_audit_update_record
;
2016-08-11 deposited with the CCDC.
2016-09-21 downloaded from the CCDC.
;
_cell_angle_alpha 90.0000
_cell_angle_beta 90.0000
_cell_angle_gamma 90.0000
_cell_formula_units_Z 4
_cell_length_a 10.03760(18)
_cell_length_b 11.6437(2)
_cell_length_c 18.2329(3)
_cell_measurement_reflns_used 14056
_cell_measurement_temperature 93
_cell_measurement_theta_max 68.15
_cell_measurement_theta_min 3.79
_cell_volume 2130.97(6)
_computing_cell_refinement 'RAPID AUTO'
_computing_data_collection 'RAPID AUTO (Rigaku, ????)'
_computing_data_reduction 'RAPID AUTO'
_computing_molecular_graphics 'CrystalStructure 4.2.2'
_computing_publication_material 'CrystalStructure 4.2.2 (Rigaku, 2016)'
_computing_structure_refinement 'SHELXL Version 2014/7 (Sheldrick, 2008)'
_computing_structure_solution 'SHELXT Version 2014/5 (Sheldrick, 2014)'
_diffrn_ambient_temperature 93
_diffrn_detector_area_resol_mean 10.000
_diffrn_measured_fraction_theta_full 0.990
_diffrn_measured_fraction_theta_max 0.990
_diffrn_measurement_device_type 'Rigaku R-AXIS RAPID'
_diffrn_measurement_method \w
_diffrn_radiation_type 'Cu K\a'
_diffrn_radiation_wavelength 1.54187
_diffrn_reflns_av_R_equivalents 0.0694
_diffrn_reflns_Laue_measured_fraction_full 0.990
_diffrn_reflns_Laue_measured_fraction_max 0.990
_diffrn_reflns_limit_h_max 11
_diffrn_reflns_limit_h_min -11
_diffrn_reflns_limit_k_max 14
_diffrn_reflns_limit_k_min -14
_diffrn_reflns_limit_l_max 21
_diffrn_reflns_limit_l_min -21
_diffrn_reflns_number 24640
_diffrn_reflns_point_group_measured_fraction_full 0.987
_diffrn_reflns_point_group_measured_fraction_max 0.985
_diffrn_reflns_theta_full 67.687
_diffrn_reflns_theta_max 68.243
_diffrn_reflns_theta_min 4.506
_diffrn_standards_number 0
_exptl_absorpt_coefficient_mu 1.374
_exptl_absorpt_correction_T_max 0.872
_exptl_absorpt_correction_T_min 0.516
_exptl_absorpt_correction_type multi-scan
_exptl_absorpt_process_details 'ABSCOR (Rigaku, 1995)'
_exptl_crystal_colour colorless
_exptl_crystal_density_diffrn 1.304
_exptl_crystal_density_method 'not measured'
_exptl_crystal_description needle
_exptl_crystal_F_000 880.00
_exptl_crystal_size_max 0.200
_exptl_crystal_size_mid 0.200
_exptl_crystal_size_min 0.100
_refine_diff_density_max 0.43
_refine_diff_density_min -0.43
_refine_ls_abs_structure_details
;
 Flack x determined using 1286 quotients [(I+)-(I-)]/[(I+)+(I-)]
 (Parsons, Flack and Wagner, Acta Cryst. B69 (2013) 249-259).
;
_refine_ls_abs_structure_Flack 0.012(13)
_refine_ls_extinction_method none
_refine_ls_goodness_of_fit_ref 1.277
_refine_ls_hydrogen_treatment constr
_refine_ls_number_parameters 271
_refine_ls_number_reflns 3834
_refine_ls_number_restraints 0
_refine_ls_R_factor_all 0.0706
_refine_ls_R_factor_gt 0.0653
_refine_ls_shift/su_max 0.000
_refine_ls_structure_factor_coef Fsqd
_refine_ls_weighting_details 'w = 1/[\s^2^(Fo^2^)+4.8538P] where P=(Fo^2^+2Fc^2^)/3'
_refine_ls_weighting_scheme calc
_refine_ls_wR_factor_gt 0.1508
_refine_ls_wR_factor_ref 0.1523
_reflns_Friedel_coverage 0.741
_reflns_Friedel_fraction_full 0.982
_reflns_Friedel_fraction_max 0.979
_reflns_number_gt 3521
_reflns_number_total 3834
_reflns_threshold_expression F^2^>2.0\s(F^2^)
_cod_data_source_file c6ob01874b2.cif
_cod_data_source_block 160729Lin
_cod_depositor_comments 'Adding full bibliography for 7155298.cif.'
_cod_original_cell_volume 2130.97(7)
_cod_database_code 7155298

loop_
_space_group_symop_id
_space_group_symop_operation_xyz
1 +X,+Y,+Z
2 1/2-X,-Y,1/2+Z
3 1/2+X,1/2-Y,-Z
4 -X,1/2+Y,1/2-Z

loop_
_atom_site_label
_atom_site_type_symbol
_atom_site_fract_x
_atom_site_fract_y
_atom_site_fract_z
_atom_site_U_iso_or_equiv
_atom_site_adp_type
_atom_site_occupancy
_atom_site_site_symmetry_order
_atom_site_calc_flag
_atom_site_refinement_flags_posn
_atom_site_refinement_flags_adp
P1 P 0.68632(17) 0.27523(13) 0.48739(8) 0.0179(3) Uani 1 1 d . .
O2 O 0.6545(5) 0.5809(4) 0.5794(3) 0.0308(12) Uani 1 1 d . .
O3 O 0.4536(5) 0.5107(4) 0.5479(3) 0.0256(11) Uani 1 1 d . .
O4 O 0.8297(4) 0.2773(4) 0.5070(2) 0.0216(9) Uani 1 1 d . .
N5 N 0.5847(5) 0.2943(4) 0.5584(3) 0.0163(11) Uani 1 1 d . .
H5 H 0.5186 0.2452 0.5632 0.020 Uiso 1 1 calc R U
N6 N 0.7825(6) 0.1998(5) 0.7221(3) 0.0327(15) Uani 1 1 d . .
C7 C 0.7493(7) 0.4614(5) 0.3997(3) 0.0230(14) Uani 1 1 d . .
H7 H 0.8371 0.4535 0.4185 0.028 Uiso 1 1 calc R U
C8 C 0.4934(6) 0.3660(5) 0.6748(3) 0.0195(14) Uani 1 1 d . .
C9 C 0.6509(7) 0.3838(5) 0.4201(3) 0.0192(14) Uani 1 1 d . .
C10 C 0.5738(7) 0.5047(5) 0.5786(3) 0.0214(14) Uani 1 1 d . .
C11 C 0.4428(7) 0.2572(6) 0.6897(3) 0.0235(15) Uani 1 1 d . .
H11 H 0.4663 0.1939 0.6595 0.028 Uiso 1 1 calc R U
C12 C 0.6284(6) 0.1384(5) 0.4534(4) 0.0194(14) Uani 1 1 d . .
C13 C 0.5535(7) -0.0774(6) 0.4057(4) 0.0327(18) Uani 1 1 d . .
H13 H 0.5256 -0.1510 0.3892 0.039 Uiso 1 1 calc R U
C14 C 0.4556(7) 0.4571(6) 0.7201(4) 0.0255(15) Uani 1 1 d . .
H14 H 0.4867 0.5325 0.7098 0.031 Uiso 1 1 calc R U
C15 C 0.7365(7) 0.3869(5) 0.6477(3) 0.0222(15) Uani 1 1 d . .
H15A H 0.8034 0.3960 0.6083 0.027 Uiso 1 1 calc R U
H15B H 0.7447 0.4534 0.6813 0.027 Uiso 1 1 calc R U
C16 C 0.6011(7) 0.0518(6) 0.5038(4) 0.0286(16) Uani 1 1 d . .
H16 H 0.6084 0.0669 0.5548 0.034 Uiso 1 1 calc R U
C17 C 0.5952(7) 0.3853(5) 0.6138(3) 0.0186(14) Uani 1 1 d . .
C18 C 0.7633(7) 0.2806(6) 0.6884(3) 0.0259(15) Uani 1 1 d . .
C19 C 0.7192(7) 0.5511(6) 0.3517(4) 0.0257(16) Uani 1 1 d . .
H19 H 0.7868 0.6032 0.3368 0.031 Uiso 1 1 calc R U
C20 C 0.5635(8) -0.0560(6) 0.4801(4) 0.0348(18) Uani 1 1 d . .
H20 H 0.5446 -0.1149 0.5146 0.042 Uiso 1 1 calc R U
C21 C 0.5219(7) 0.3977(6) 0.3931(3) 0.0235(15) Uani 1 1 d . .
H21 H 0.4539 0.3456 0.4074 0.028 Uiso 1 1 calc R U
C22 C 0.5832(8) 0.0061(6) 0.3556(4) 0.0323(17) Uani 1 1 d . .
H22 H 0.5782 -0.0105 0.3047 0.039 Uiso 1 1 calc R U
C23 C 0.5918(8) 0.5637(6) 0.3260(4) 0.0278(16) Uani 1 1 d . .
H23 H 0.5712 0.6261 0.2943 0.033 Uiso 1 1 calc R U
C24 C 0.4924(7) 0.4865(6) 0.3456(3) 0.0269(16) Uani 1 1 d . .
H24 H 0.4049 0.4947 0.3265 0.032 Uiso 1 1 calc R U
C25 C 0.3734(7) 0.4385(6) 0.7797(4) 0.0286(16) Uani 1 1 d . .
H25 H 0.3506 0.5009 0.8109 0.034 Uiso 1 1 calc R U
C26 C 0.3577(7) 0.2412(6) 0.7492(4) 0.0289(16) Uani 1 1 d . .
H26 H 0.3223 0.1670 0.7585 0.035 Uiso 1 1 calc R U
C27 C 0.6209(7) 0.1156(6) 0.3790(4) 0.0252(15) Uani 1 1 d . .
H27 H 0.6412 0.1738 0.3443 0.030 Uiso 1 1 calc R U
C28 C 0.3744(8) 0.7064(6) 0.5695(4) 0.0356(18) Uani 1 1 d . .
H28A H 0.3523 0.7787 0.5448 0.043 Uiso 1 1 calc R U
H28B H 0.2954 0.6772 0.5950 0.043 Uiso 1 1 calc R U
H28C H 0.4459 0.7197 0.6051 0.043 Uiso 1 1 calc R U
C29 C 0.4199(8) 0.6195(6) 0.5134(4) 0.0311(16) Uani 1 1 d . .
H29A H 0.3481 0.6070 0.4770 0.037 Uiso 1 1 calc R U
H29B H 0.4988 0.6496 0.4871 0.037 Uiso 1 1 calc R U
C30 C 0.3241(8) 0.3307(6) 0.7945(4) 0.0312(16) Uani 1 1 d . .
H30 H 0.2675 0.3183 0.8355 0.037 Uiso 1 1 calc R U

loop_
_atom_site_aniso_label
_atom_site_aniso_U_11
_atom_site_aniso_U_22
_atom_site_aniso_U_33
_atom_site_aniso_U_23
_atom_site_aniso_U_13
_atom_site_aniso_U_12
P1 0.0174(8) 0.0192(7) 0.0170(7) 0.0004(6) 0.0001(6) 0.0008(7)
O2 0.029(3) 0.023(2) 0.040(3) 0.001(2) 0.000(2) -0.002(2)
O3 0.025(3) 0.021(2) 0.031(3) 0.0010(19) -0.005(2) 0.002(2)
O4 0.016(2) 0.025(2) 0.024(2) 0.0004(19) 0.0016(18) 0.001(2)
N5 0.015(3) 0.016(3) 0.018(3) 0.000(2) -0.001(2) -0.007(2)
N6 0.033(4) 0.029(3) 0.037(3) -0.003(3) -0.007(3) 0.005(3)
C7 0.022(4) 0.023(3) 0.025(4) -0.002(3) -0.002(3) -0.002(3)
C8 0.015(3) 0.023(3) 0.020(3) -0.001(3) -0.002(3) -0.001(3)
C9 0.022(4) 0.017(3) 0.018(3) 0.000(2) 0.002(3) 0.002(3)
C10 0.027(4) 0.017(3) 0.021(3) -0.002(3) 0.002(3) 0.000(3)
C11 0.025(4) 0.023(4) 0.022(3) 0.000(3) 0.001(3) 0.005(3)
C12 0.011(3) 0.021(3) 0.027(3) -0.003(3) 0.000(3) 0.001(3)
C13 0.026(4) 0.023(4) 0.049(5) -0.009(3) -0.001(3) 0.003(3)
C14 0.026(4) 0.024(3) 0.026(4) -0.004(3) -0.002(3) -0.001(3)
C15 0.023(4) 0.023(3) 0.020(3) -0.004(3) -0.003(3) -0.001(3)
C16 0.037(4) 0.027(3) 0.022(4) 0.000(3) 0.005(3) 0.001(3)
C17 0.019(4) 0.017(3) 0.020(3) -0.002(3) -0.001(3) 0.001(3)
C18 0.025(4) 0.031(4) 0.022(3) -0.010(3) -0.004(3) 0.003(3)
C19 0.029(4) 0.023(3) 0.026(3) 0.001(3) 0.003(3) -0.009(3)
C20 0.038(5) 0.021(3) 0.046(5) 0.003(3) 0.011(4) 0.000(3)
C21 0.023(4) 0.026(3) 0.022(3) 0.003(3) 0.000(3) -0.004(3)
C22 0.031(4) 0.035(4) 0.031(4) -0.009(3) -0.006(3) 0.000(4)
C23 0.041(5) 0.020(3) 0.022(3) 0.004(3) 0.002(3) 0.001(3)
C24 0.028(4) 0.030(4) 0.023(3) 0.005(3) -0.004(3) 0.002(3)
C25 0.027(4) 0.034(4) 0.025(3) -0.009(3) 0.002(3) 0.005(3)
C26 0.029(4) 0.029(4) 0.028(3) 0.006(3) 0.003(3) 0.003(3)
C27 0.021(4) 0.028(4) 0.027(3) 0.000(3) 0.001(3) -0.002(3)
C28 0.033(5) 0.027(4) 0.047(4) 0.000(3) 0.006(4) 0.003(3)
C29 0.037(4) 0.025(4) 0.031(4) 0.005(3) 0.001(3) 0.007(3)
C30 0.026(4) 0.043(4) 0.024(3) 0.005(3) 0.004(3) 0.004(4)

loop_
_atom_type_symbol
_atom_type_description
_atom_type_scat_dispersion_real
_atom_type_scat_dispersion_imag
_atom_type_scat_source
C C 0.0181 0.0091
;
International Tables for Crystallography
(Vol. C, Tables 4.2.6.8 and 6.1.1.4)
;
H H 0.0000 0.0000
;
International Tables for Crystallography
(Vol. C, Table 6.1.1.4)
;
N N 0.0311 0.0180
;
International Tables for Crystallography
(Vol. C, Tables 4.2.6.8 and 6.1.1.4)
;
O O 0.0492 0.0322
;
International Tables for Crystallography
(Vol. C, Tables 4.2.6.8 and 6.1.1.4)
;
P P 0.2955 0.4335
;
International Tables for Crystallography
(Vol. C, Tables 4.2.6.8 and 6.1.1.4)
;

loop_
_geom_angle_atom_site_label_1
_geom_angle_atom_site_label_2
_geom_angle_atom_site_label_3
_geom_angle
O4 P1 N5 113.9(2)
O4 P1 C9 110.2(3)
N5 P1 C9 108.4(3)
O4 P1 C12 114.1(3)
N5 P1 C12 100.8(3)
C9 P1 C12 108.8(3)
C10 O3 C29 116.0(5)
C17 N5 P1 126.0(4)
C17 N5 H5 117.0
P1 N5 H5 117.0
C9 C7 C19 120.0(6)
C9 C7 H7 120.0
C19 C7 H7 120.0
C11 C8 C14 118.5(6)
C11 C8 C17 121.4(6)
C14 C8 C17 120.0(6)
C7 C9 C21 119.3(6)
C7 C9 P1 120.0(5)
C21 C9 P1 120.4(5)
O2 C10 O3 125.2(6)
O2 C10 C17 124.4(6)
O3 C10 C17 110.4(5)
C8 C11 C26 119.8(6)
C8 C11 H11 120.1
C26 C11 H11 120.1
C27 C12 C16 119.8(6)
C27 C12 P1 121.5(5)
C16 C12 P1 118.5(5)
C22 C13 C20 120.8(7)
C22 C13 H13 119.6
C20 C13 H13 119.6
C25 C14 C8 120.5(7)
C25 C14 H14 119.7
C8 C14 H14 119.7
C18 C15 C17 111.1(6)
C18 C15 H15A 109.4
C17 C15 H15A 109.4
C18 C15 H15B 109.4
C17 C15 H15B 109.4
H15A C15 H15B 108.0
C20 C16 C12 120.4(7)
C20 C16 H16 119.8
C12 C16 H16 119.8
N5 C17 C8 110.3(5)
N5 C17 C10 110.7(5)
C8 C17 C10 110.0(5)
N5 C17 C15 110.4(5)
C8 C17 C15 108.9(5)
C10 C17 C15 106.4(5)
N6 C18 C15 177.6(7)
C23 C19 C7 119.8(6)
C23 C19 H19 120.1
C7 C19 H19 120.1
C16 C20 C13 119.4(7)
C16 C20 H20 120.3
C13 C20 H20 120.3
C24 C21 C9 120.5(6)
C24 C21 H21 119.7
C9 C21 H21 119.7
C13 C22 C27 120.3(7)
C13 C22 H22 119.9
C27 C22 H22 119.9
C19 C23 C24 120.9(6)
C19 C23 H23 119.6
C24 C23 H23 119.6
C21 C24 C23 119.4(7)
C21 C24 H24 120.3
C23 C24 H24 120.3
C30 C25 C14 120.8(7)
C30 C25 H25 119.6
C14 C25 H25 119.6
C30 C26 C11 121.2(7)
C30 C26 H26 119.4
C11 C26 H26 119.4
C12 C27 C22 119.3(7)
C12 C27 H27 120.4
C22 C27 H27 120.4
C29 C28 H28A 109.5
C29 C28 H28B 109.5
H28A C28 H28B 109.5
C29 C28 H28C 109.5
H28A C28 H28C 109.5
H28B C28 H28C 109.5
O3 C29 C28 111.2(6)
O3 C29 H29A 109.4
C28 C29 H29A 109.4
O3 C29 H29B 109.4
C28 C29 H29B 109.4
H29A C29 H29B 108.0
C26 C30 C25 119.1(7)
C26 C30 H30 120.4
C25 C30 H30 120.4

loop_
_geom_bond_atom_site_label_1
_geom_bond_atom_site_label_2
_geom_bond_distance
P1 O4 1.483(4)
P1 N5 1.663(5)
P1 C9 1.798(6)
P1 C12 1.806(7)
O2 C10 1.201(8)
O3 C10 1.332(8)
O3 C29 1.454(8)
N5 C17 1.469(7)
N5 H5 0.8800
N6 C18 1.141(9)
C7 C9 1.389(9)
C7 C19 1.396(9)
C7 H7 0.9500
C8 C11 1.392(9)
C8 C14 1.396(9)
C8 C17 1.527(8)
C9 C21 1.394(9)
C10 C17 1.546(8)
C11 C26 1.392(9)
C11 H11 0.9500
C12 C27 1.384(9)
C12 C16 1.392(9)
C13 C22 1.366(10)
C13 C20 1.383(10)
C13 H13 0.9500
C14 C25 1.383(9)
C14 H14 0.9500
C15 C18 1.467(9)
C15 C17 1.547(9)
C15 H15A 0.9900
C15 H15B 0.9900
C16 C20 1.379(9)
C16 H16 0.9500
C19 C23 1.369(10)
C19 H19 0.9500
C20 H20 0.9500
C21 C24 1.380(9)
C21 H21 0.9500
C22 C27 1.398(10)
C22 H22 0.9500
C23 C24 1.390(10)
C23 H23 0.9500
C24 H24 0.9500
C25 C30 1.376(10)
C25 H25 0.9500
C26 C30 1.372(10)
C26 H26 0.9500
C27 H27 0.9500
C28 C29 1.509(10)
C28 H28A 0.9800
C28 H28B 0.9800
C28 H28C 0.9800
C29 H29A 0.9900
C29 H29B 0.9900
C30 H30 0.9500

loop_
_geom_hbond_atom_site_label_D
_geom_hbond_atom_site_label_H
_geom_hbond_atom_site_label_A
_geom_hbond_site_symmetry_A
_geom_hbond_distance_DA
_geom_hbond_distance_DH
_geom_hbond_distance_HA
_geom_hbond_angle_DHA
_geom_hbond_publ_flag
N5 H5 O4 3_456 2.944(7) 0.880 2.302 129.8 no

loop_
_geom_torsion_atom_site_label_1
_geom_torsion_atom_site_label_2
_geom_torsion_atom_site_label_3
_geom_torsion_atom_site_label_4
_geom_torsion
O4 P1 N5 C17 49.0(6)
C9 P1 N5 C17 -74.1(5)
C12 P1 N5 C17 171.7(5)
C19 C7 C9 C21 -1.0(9)
C19 C7 C9 P1 -175.2(5)
O4 P1 C9 C7 -6.2(6)
N5 P1 C9 C7 119.1(5)
C12 P1 C9 C7 -132.1(5)
O4 P1 C9 C21 179.7(5)
N5 P1 C9 C21 -55.0(6)
C12 P1 C9 C21 53.8(6)
C29 O3 C10 O2 -0.4(9)
C29 O3 C10 C17 179.2(5)
C14 C8 C11 C26 -0.6(10)
C17 C8 C11 C26 175.3(6)
O4 P1 C12 C27 -95.8(6)
N5 P1 C12 C27 141.7(6)
C9 P1 C12 C27 27.8(6)
O4 P1 C12 C16 79.1(6)
N5 P1 C12 C16 -43.4(6)
C9 P1 C12 C16 -157.3(5)
C11 C8 C14 C25 2.1(10)
C17 C8 C14 C25 -173.8(6)
C27 C12 C16 C20 -1.5(11)
P1 C12 C16 C20 -176.5(6)
P1 N5 C17 C8 -173.6(4)
P1 N5 C17 C10 64.5(7)
P1 N5 C17 C15 -53.1(7)
C11 C8 C17 N5 24.4(8)
C14 C8 C17 N5 -159.8(6)
C11 C8 C17 C10 146.7(6)
C14 C8 C17 C10 -37.4(8)
C11 C8 C17 C15 -97.0(7)
C14 C8 C17 C15 78.9(7)
O2 C10 C17 N5 -120.4(7)
O3 C10 C17 N5 60.0(7)
O2 C10 C17 C8 117.5(7)
O3 C10 C17 C8 -62.2(6)
O2 C10 C17 C15 -0.3(9)
O3 C10 C17 C15 180.0(5)
C18 C15 C17 N5 -64.7(6)
C18 C15 C17 C8 56.6(7)
C18 C15 C17 C10 175.2(5)
C9 C7 C19 C23 1.4(10)
C12 C16 C20 C13 0.2(11)
C22 C13 C20 C16 1.5(12)
C7 C9 C21 C24 1.0(10)
P1 C9 C21 C24 175.1(5)
C20 C13 C22 C27 -1.7(12)
C7 C19 C23 C24 -1.7(10)
C9 C21 C24 C23 -1.3(10)
C19 C23 C24 C21 1.7(10)
C8 C14 C25 C30 -1.9(11)
C8 C11 C26 C30 -1.1(10)
C16 C12 C27 C22 1.3(10)
P1 C12 C27 C22 176.1(6)
C13 C22 C27 C12 0.3(11)
C10 O3 C29 C28 -80.8(7)
C11 C26 C30 C25 1.4(11)
C14 C25 C30 C26 0.1(11)
